data_7061402
loop_
_publ_author_name
'SD, Anwarhussaini'
'Mohitkar, Anuradha'
'Jayanty, Subbalakshmi'

_publ_section_title
;
 Unprecedented transformation from cyclized zwitterionic oxazolidine
 derivatives to corresponding non-zwitterionic aromatic amides via
 Vilsmeier reagent in a one-pot reaction: optical property and
 crystallography
;
_journal_issue 17
_journal_name_full 'New Journal of Chemistry'
_journal_page_first 8069
_journal_page_last 8078
_journal_paper_doi 10.1039/D2NJ00591C
_journal_volume 46
_journal_year 2022
_chemical_formula_moiety 'C15 H16 Cl2 N4 O'
_chemical_formula_sum 'C15 H16 Cl2 N4 O'
_chemical_formula_weight 339.22
_space_group_crystal_system monoclinic
_space_group_IT_number 14
_space_group_name_Hall '-P 2ybc'
_space_group_name_H-M_alt 'P 1 21/c 1'
_atom_sites_solution_hydrogens geom
_atom_sites_solution_primary direct
_audit_creation_date 2019-03-06
_audit_creation_method
;
Olex2 1.2
(compiled 2018.05.29 svn.r3508 for OlexSys, GUI svn.r5506)
;
_audit_update_record
;
2019-06-19 deposited with the CCDC.	2022-03-23 downloaded from the CCDC.
;
_cell_angle_alpha 90
_cell_angle_beta 99.088(5)
_cell_angle_gamma 90
_cell_formula_units_Z 4
_cell_length_a 12.5950(7)
_cell_length_b 16.6928(8)
_cell_length_c 7.6628(5)
_cell_measurement_reflns_used 5527
_cell_measurement_temperature 293(2)
_cell_measurement_theta_max 30.7420
_cell_measurement_theta_min 3.2730
_cell_volume 1590.85(16)
_computing_cell_refinement 'CrysAlisPro 1.171.39.7e (Rigaku OD, 2015)'
_computing_data_collection 'CrysAlisPro 1.171.39.7e (Rigaku OD, 2015)'
_computing_data_reduction 'CrysAlisPro 1.171.39.7e (Rigaku OD, 2015)'
_computing_molecular_graphics 'Olex2 (Dolomanov et al., 2009)'
_computing_publication_material 'Olex2 (Dolomanov et al., 2009)'
_computing_structure_refinement 'ShelXL (Sheldrick, 2015)'
_computing_structure_solution 'ShelXS (Sheldrick, 2008)'
_diffrn_ambient_temperature 293(2)
_diffrn_detector 'CCD plate'
_diffrn_measured_fraction_theta_full 0.998
_diffrn_measured_fraction_theta_max 0.884
_diffrn_measurement_details
;
List of Runs (angles in degrees, time in seconds):

  # Type    Start    End  Width  t~exp~   \w     \q     \k     \f   Frames
#--------------------------------------------------------------------------
  1  \w    -61.00 -18.00   0.50   45.03    --   -3.50 -37.00 120.00   86
  2  \w    -91.00   4.00   0.50   45.03    --   -3.50 -37.00-180.00  190
  3  \w    -29.00  -3.00   0.50   45.03    --    3.50 -37.00-120.00   52
  4  \w    -65.00 -36.00   0.50   45.03    --    3.50 -37.00-120.00   58
  5  \w      9.00  34.00   0.50   45.03    --    3.50 -82.00 -30.00   50
  6  \w    -85.00  -6.00   0.50   45.03    --    3.50 -82.00 -30.00  158
;
_diffrn_measurement_device 'four-circle diffractometer'
_diffrn_measurement_device_type 'XtaLAB Pro: Kappa dual offset/far'
_diffrn_measurement_method '\w scans'
_diffrn_orient_matrix_type 'CrysAlisPro convention (1999,Acta A55,543-557)'
_diffrn_orient_matrix_UB_11 -0.0067177000
_diffrn_orient_matrix_UB_12 0.0046507000
_diffrn_orient_matrix_UB_13 0.0895911000
_diffrn_orient_matrix_UB_21 0.0457185000
_diffrn_orient_matrix_UB_22 -0.0244350000
_diffrn_orient_matrix_UB_23 0.0266634000
_diffrn_orient_matrix_UB_31 0.0334786000
_diffrn_orient_matrix_UB_32 0.0344354000
_diffrn_orient_matrix_UB_33 0.0068086000
_diffrn_radiation_monochromator graphite
_diffrn_radiation_probe x-ray
_diffrn_radiation_type MoK\a
_diffrn_radiation_wavelength 0.71073
_diffrn_reflns_av_R_equivalents 0.0428
_diffrn_reflns_av_unetI/netI 0.0408
_diffrn_reflns_Laue_measured_fraction_full 0.998
_diffrn_reflns_Laue_measured_fraction_max 0.884
_diffrn_reflns_limit_h_max 16
_diffrn_reflns_limit_h_min -16
_diffrn_reflns_limit_k_max 23
_diffrn_reflns_limit_k_min -24
_diffrn_reflns_limit_l_max 11
_diffrn_reflns_limit_l_min -10
_diffrn_reflns_number 17497
_diffrn_reflns_point_group_measured_fraction_full 0.998
_diffrn_reflns_point_group_measured_fraction_max 0.884
_diffrn_reflns_theta_full 25.242
_diffrn_reflns_theta_max 30.997
_diffrn_reflns_theta_min 3.167
_diffrn_source 'fine-focus sealed X-ray tube'
_diffrn_source_type 'Enhance (Mo) X-ray Source'
_exptl_absorpt_coefficient_mu 0.415
_exptl_absorpt_correction_T_max 1.00000
_exptl_absorpt_correction_T_min 0.87522
_exptl_absorpt_correction_type multi-scan
_exptl_absorpt_process_details
;
CrysAlisPro 1.171.39.7e (Rigaku Oxford Diffraction, 2015)
Empirical absorption correction using spherical harmonics,
 implemented in SCALE3 ABSPACK scaling algorithm.
;
_exptl_crystal_colour yellow
_exptl_crystal_density_diffrn 1.416
_exptl_crystal_description block
_exptl_crystal_F_000 704
_exptl_crystal_size_max 0.1
_exptl_crystal_size_mid 0.05
_exptl_crystal_size_min 0.03
_refine_diff_density_max 0.578
_refine_diff_density_min -0.624
_refine_diff_density_rms 0.086
_refine_ls_extinction_method none
_refine_ls_goodness_of_fit_ref 1.155
_refine_ls_hydrogen_treatment constr
_refine_ls_matrix_type full
_refine_ls_number_parameters 201
_refine_ls_number_reflns 4485
_refine_ls_number_restraints 0
_refine_ls_restrained_S_all 1.155
_refine_ls_R_factor_all 0.0717
_refine_ls_R_factor_gt 0.0527
_refine_ls_shift/su_max 0.001
_refine_ls_shift/su_mean 0.000
_refine_ls_structure_factor_coef Fsqd
_refine_ls_weighting_details 'w=1/[\s^2^(Fo^2^)+(0.0612P)^2^+2.1780P] where P=(Fo^2^+2Fc^2^)/3'
_refine_ls_weighting_scheme calc
_refine_ls_wR_factor_gt 0.1460
_refine_ls_wR_factor_ref 0.1547
_reflns_Friedel_coverage 0.000
_reflns_number_gt 3509
_reflns_number_total 4485
_reflns_threshold_expression 'I > 2\s(I)'
_cod_data_source_file d2nj00591c2.cif
_cod_data_source_block exp_342-j14r
_cod_depositor_comments 'Adding full bibliography for 7061400--7061402.cif.'
_cod_original_cell_volume 1590.85(15)
_cod_database_code 7061402
_shelx_shelxl_version_number 2016/4
_shelx_space_group_comment
;
The symmetry employed for this shelxl refinement is uniquely defined
by the following loop, which should always be used as a source of
symmetry information in preference to the above space-group names.
They are only intended as comments.
;
_reflns_odcompleteness_completeness 99.78
_reflns_odcompleteness_iscentric 1
_reflns_odcompleteness_theta 28.22
_olex2_refinement_description
;
1. Fixed Uiso
 At 1.2 times of:
  All C(H) groups, All C(H,H) groups, All N(H) groups
 At 1.5 times of:
  All C(H,H,H) groups
2.a Secondary CH2 refined with riding coordinates:
 C9(H9A,H9B), C10(H10A,H10B)
2.b Aromatic/amide H refined with riding coordinates:
 C13(H13), C5(H5), C2(H2), N4(H4), C4(H4A), C1(H1)
2.c Idealised Me refined as rotating group:
 C15(H15A,H15B,H15C), C14(H14A,H14B,H14C)
;
_olex2_submission_special_instructions 'No special instructions were received'
_oxdiff_exptl_absorpt_empirical_details
;
Empirical correction (ABSPACK) includes:
- Absorption correction using spherical harmonics
- Frame scaling
- Detector area scaling
;
_oxdiff_exptl_absorpt_empirical_full_max 1.155
_oxdiff_exptl_absorpt_empirical_full_min 0.881

loop_
_space_group_symop_operation_xyz
'x, y, z'
'-x, y+1/2, -z+1/2'
'-x, -y, -z'
'x, -y-1/2, z-1/2'

loop_
_atom_site_label
_atom_site_type_symbol
_atom_site_fract_x
_atom_site_fract_y
_atom_site_fract_z
_atom_site_U_iso_or_equiv
_atom_site_adp_type
_atom_site_occupancy
_atom_site_site_symmetry_order
_atom_site_calc_flag
_atom_site_refinement_flags_posn
_atom_site_refinement_flags_adp
_atom_site_refinement_flags_occupancy
_atom_site_disorder_assembly
_atom_site_disorder_group
Cl1 Cl 0.45569(4) 0.11404(3) 0.44849(8) 0.02131(15) Uani 1 1 d . . . . .
Cl2 Cl 1.02261(6) 0.76331(4) 0.41557(9) 0.03161(18) Uani 1 1 d . . . . .
C13 C 0.66643(19) 0.06632(14) 0.3599(3) 0.0190(4) Uani 1 1 d . . . . .
H13 H 0.610995 0.032549 0.380460 0.023 Uiso 1 1 calc R . . . .
N2 N 0.65245(15) 0.14446(12) 0.3647(3) 0.0171(4) Uani 1 1 d . . . . .
O1 O 0.91141(15) 0.50493(11) 0.2349(3) 0.0276(4) Uani 1 1 d . . . . .
N3 N 0.75702(16) 0.03492(12) 0.3267(3) 0.0191(4) Uani 1 1 d . . . . .
C15 C 0.7728(2) -0.05156(15) 0.3185(4) 0.0270(5) Uani 1 1 d . . . . .
H15A H 0.708789 -0.078545 0.340117 0.041 Uiso 1 1 calc GR . . . .
H15B H 0.832098 -0.067118 0.406502 0.041 Uiso 1 1 calc GR . . . .
H15C H 0.787727 -0.065888 0.203513 0.041 Uiso 1 1 calc GR . . . .
C5 C 0.65260(19) 0.46718(14) 0.3837(3) 0.0191(5) Uani 1 1 d . . . . .
H5 H 0.631392 0.519074 0.405884 0.023 Uiso 1 1 calc R . . . .
N1 N 0.36329(18) 0.30844(13) 0.4984(3) 0.0256(5) Uani 1 1 d . . . . .
C9 C 0.8604(2) 0.66408(15) 0.2821(3) 0.0213(5) Uani 1 1 d . . . . .
H9A H 0.816070 0.711367 0.255481 0.026 Uiso 1 1 calc R . . . .
H9B H 0.897872 0.653977 0.182994 0.026 Uiso 1 1 calc R . . . .
C11 C 0.44191(19) 0.28305(14) 0.4607(3) 0.0184(4) Uani 1 1 d . . . . .
C2 C 0.71433(19) 0.31156(14) 0.3185(3) 0.0202(5) Uani 1 1 d . . . . .
H2 H 0.735784 0.259766 0.296021 0.024 Uiso 1 1 calc R . . . .
C3 C 0.61656(18) 0.32384(14) 0.3821(3) 0.0156(4) Uani 1 1 d . . . . .
C12 C 0.56269(18) 0.17739(14) 0.4041(3) 0.0168(4) Uani 1 1 d . . . . .
C10 C 0.9412(2) 0.67839(16) 0.4471(3) 0.0242(5) Uani 1 1 d . . . . .
H10A H 0.986308 0.631437 0.472862 0.029 Uiso 1 1 calc R . . . .
H10B H 0.903826 0.687800 0.546661 0.029 Uiso 1 1 calc R . . . .
C7 C 0.82467(19) 0.52017(14) 0.2850(3) 0.0183(4) Uani 1 1 d . . . . .
N4 N 0.79303(16) 0.59593(12) 0.3077(3) 0.0204(4) Uani 1 1 d . . . . .
H4 H 0.731103 0.604198 0.338195 0.025 Uiso 1 1 calc R . . . .
C6 C 0.74983(18) 0.45462(14) 0.3206(3) 0.0162(4) Uani 1 1 d . . . . .
C4 C 0.58785(19) 0.40335(14) 0.4135(3) 0.0197(5) Uani 1 1 d . . . . .
H4A H 0.523688 0.413238 0.455317 0.024 Uiso 1 1 calc R . . . .
C8 C 0.54315(18) 0.25821(14) 0.4142(3) 0.0161(4) Uani 1 1 d . . . . .
C1 C 0.77882(19) 0.37581(14) 0.2892(3) 0.0202(5) Uani 1 1 d . . . . .
H1 H 0.843100 0.366210 0.247516 0.024 Uiso 1 1 calc R . . . .
C14 C 0.8464(2) 0.08499(17) 0.2939(4) 0.0301(6) Uani 1 1 d . . . . .
H14A H 0.823783 0.118492 0.193078 0.045 Uiso 1 1 calc GR . . . .
H14B H 0.904893 0.051611 0.271553 0.045 Uiso 1 1 calc GR . . . .
H14C H 0.869641 0.117901 0.395543 0.045 Uiso 1 1 calc GR . . . .

loop_
_atom_site_aniso_label
_atom_site_aniso_U_11
_atom_site_aniso_U_22
_atom_site_aniso_U_33
_atom_site_aniso_U_23
_atom_site_aniso_U_13
_atom_site_aniso_U_12
Cl1 0.0159(3) 0.0183(3) 0.0310(3) 0.0021(2) 0.0078(2) -0.0031(2)
Cl2 0.0343(4) 0.0330(4) 0.0288(3) -0.0045(3) 0.0089(3) -0.0194(3)
C13 0.0186(11) 0.0196(11) 0.0196(11) 0.0004(9) 0.0052(8) -0.0012(9)
N2 0.0146(9) 0.0178(9) 0.0198(9) -0.0008(7) 0.0055(7) -0.0005(7)
O1 0.0202(9) 0.0235(9) 0.0432(11) -0.0040(8) 0.0182(8) -0.0030(7)
N3 0.0181(10) 0.0158(9) 0.0243(10) -0.0011(8) 0.0063(8) 0.0002(7)
C15 0.0327(14) 0.0189(11) 0.0316(14) 0.0006(10) 0.0117(11) 0.0056(10)
C5 0.0152(10) 0.0164(10) 0.0269(12) -0.0011(9) 0.0069(9) 0.0005(8)
N1 0.0191(10) 0.0239(11) 0.0365(12) 0.0028(9) 0.0121(9) 0.0010(8)
C9 0.0192(11) 0.0184(11) 0.0268(12) 0.0022(9) 0.0056(9) -0.0038(9)
C11 0.0162(11) 0.0162(10) 0.0234(11) 0.0006(9) 0.0047(8) -0.0024(8)
C2 0.0178(11) 0.0162(10) 0.0285(12) -0.0011(9) 0.0092(9) 0.0009(8)
C3 0.0132(10) 0.0171(10) 0.0168(10) 0.0008(8) 0.0029(8) -0.0010(8)
C12 0.0133(10) 0.0205(11) 0.0167(10) 0.0017(8) 0.0029(8) -0.0029(8)
C10 0.0261(13) 0.0222(12) 0.0255(12) -0.0023(10) 0.0078(10) -0.0095(10)
C7 0.0139(10) 0.0210(11) 0.0202(11) -0.0001(9) 0.0037(8) -0.0030(8)
N4 0.0125(9) 0.0172(9) 0.0330(11) 0.0013(8) 0.0078(8) -0.0020(7)
C6 0.0138(10) 0.0163(10) 0.0188(10) 0.0008(8) 0.0034(8) -0.0019(8)
C4 0.0153(10) 0.0196(11) 0.0263(12) -0.0007(9) 0.0098(9) 0.0014(8)
C8 0.0106(9) 0.0202(11) 0.0179(10) 0.0005(8) 0.0037(8) -0.0011(8)
C1 0.0138(10) 0.0204(11) 0.0284(12) -0.0013(9) 0.0098(9) -0.0005(8)
C14 0.0202(12) 0.0277(13) 0.0452(17) -0.0088(12) 0.0132(11) -0.0053(10)

loop_
_atom_type_symbol
_atom_type_description
_atom_type_scat_dispersion_real
_atom_type_scat_dispersion_imag
_atom_type_scat_source
C C 0.0033 0.0016 'International Tables Vol C Tables 4.2.6.8 and 6.1.1.4'
H H 0.0000 0.0000 'International Tables Vol C Tables 4.2.6.8 and 6.1.1.4'
Cl Cl 0.1484 0.1585 'International Tables Vol C Tables 4.2.6.8 and 6.1.1.4'
N N 0.0061 0.0033 'International Tables Vol C Tables 4.2.6.8 and 6.1.1.4'
O O 0.0106 0.0060 'International Tables Vol C Tables 4.2.6.8 and 6.1.1.4'

loop_
_geom_angle_atom_site_label_1
_geom_angle_atom_site_label_2
_geom_angle_atom_site_label_3
_geom_angle
_geom_angle_site_symmetry_1
_geom_angle_site_symmetry_3
_geom_angle_publ_flag
N3 C13 N2 121.6(2) . . ?
C13 N2 C12 122.4(2) . . ?
C13 N3 C15 122.0(2) . . ?
C13 N3 C14 121.5(2) . . ?
C14 N3 C15 116.5(2) . . ?
C4 C5 C6 120.8(2) . . ?
N4 C9 C10 110.0(2) . . ?
N1 C11 C8 175.2(3) . . ?
C1 C2 C3 120.7(2) . . ?
C2 C3 C8 123.6(2) . . ?
C4 C3 C2 117.3(2) . . ?
C4 C3 C8 119.1(2) . . ?
N2 C12 Cl1 119.39(18) . . ?
N2 C12 C8 125.6(2) . . ?
C8 C12 Cl1 114.98(17) . . ?
C9 C10 Cl2 109.67(18) . . ?
O1 C7 N4 121.7(2) . . ?
O1 C7 C6 121.1(2) . . ?
N4 C7 C6 117.1(2) . . ?
C7 N4 C9 121.9(2) . . ?
C5 C6 C7 124.3(2) . . ?
C1 C6 C5 117.8(2) . . ?
C1 C6 C7 117.9(2) . . ?
C5 C4 C3 121.7(2) . . ?
C11 C8 C3 115.4(2) . . ?
C12 C8 C11 118.1(2) . . ?
C12 C8 C3 126.5(2) . . ?
C2 C1 C6 121.7(2) . . ?

loop_
_geom_bond_atom_site_label_1
_geom_bond_atom_site_label_2
_geom_bond_distance
_geom_bond_site_symmetry_2
_geom_bond_publ_flag
Cl1 C12 1.788(2) . ?
Cl2 C10 1.788(3) . ?
C13 N2 1.317(3) . ?
C13 N3 1.317(3) . ?
N2 C12 1.334(3) . ?
O1 C7 1.240(3) . ?
N3 C15 1.460(3) . ?
N3 C14 1.456(3) . ?
C5 C6 1.402(3) . ?
C5 C4 1.382(3) . ?
N1 C11 1.155(3) . ?
C9 C10 1.511(4) . ?
C9 N4 1.451(3) . ?
C11 C8 1.438(3) . ?
C2 C3 1.409(3) . ?
C2 C1 1.385(3) . ?
C3 C4 1.406(3) . ?
C3 C8 1.479(3) . ?
C12 C8 1.376(3) . ?
C7 N4 1.345(3) . ?
C7 C6 1.497(3) . ?
C6 C1 1.396(3) . ?
